data_2310938
loop_
_publ_author_name
'Rosenzweig, A.'
'Cromer, D.T.'

_publ_section_title
;
 The crystal structure of K Au (C N)2
;
_journal_name_full 'Acta Crystallographica (1,1948-23,1967)'
_journal_page_first 709
_journal_page_last 712
_journal_volume 12
_journal_year 1959
_chemical_formula_sum 'C2 Au K N2'
_chemical_name_systematic 'K (Au (C N)2)'
_space_group_IT_number 148
_symmetry_space_group_name_Hall '-R 3'
_symmetry_space_group_name_H-M 'R -3 :H'
_cell_angle_alpha 90
_cell_angle_beta 90
_cell_angle_gamma 120
_cell_formula_units_Z 9
_cell_length_a 7.28
_cell_length_b 7.28
_cell_length_c 26.35999
_cell_volume 1209.870
_citation_journal_id_ASTM ACCRA9
_cod_data_source_file Rosenzweig_ACCRA9_1959_1371.cif
_cod_data_source_block C2Au1K1N2
_cod_original_cell_volume 1209.87
_cod_original_formula_sum 'C2 Au1 K1 N2'
_cod_database_code 2310938

loop_
_symmetry_equiv_pos_as_xyz
x,y,z
-y,x-y,z
-x+y,-x,z
-x,-y,-z
y,-x+y,-z
x-y,x,-z
x+2/3,y+1/3,z+1/3
-y+2/3,x-y+1/3,z+1/3
-x+y+2/3,-x+1/3,z+1/3
-x+2/3,-y+1/3,-z+1/3
y+2/3,-x+y+1/3,-z+1/3
x-y+2/3,x+1/3,-z+1/3
x+1/3,y+2/3,z+2/3
-y+1/3,x-y+2/3,z+2/3
-x+y+1/3,-x+2/3,z+2/3
-x+1/3,-y+2/3,-z+2/3
y+1/3,-x+y+2/3,-z+2/3
x-y+1/3,x+2/3,-z+2/3

loop_
_atom_site_label
_atom_site_type_symbol
_atom_site_fract_x
_atom_site_fract_y
_atom_site_fract_z
_atom_site_occupancy
_atom_site_U_iso_or_equiv
Au1 Au+1 0.5 0 0.5 1 0.0
K2 K+1 0 0 0.3441 1 0.0
K1 K+1 0 0 0 1 0.0
C1 C+2 0.403 0.406 0.424 1 0.0
N1 N-3 0.337 0.348 0.383 1 0.0
